data_7034069
loop_
_publ_author_name
'Spinney, Heather A.'
'Clough, Christopher R.'
'Cummins, Christopher C.'

_publ_section_title
;
 The titanium tris-anilide cation [Ti(N[(t)Bu]Ar)3](+) stabilized as its
 perfluoro-tetra-phenylborate salt: structural characterization and
 synthesis in connection with redox activity of 4,4'-bipyridine dititanium
 complexes.
;
_journal_issue 15
_journal_name_full 'Dalton transactions (Cambridge, England : 2003)'
_journal_page_first 6784
_journal_page_last 6796
_journal_paper_doi 10.1039/c5dt00105f
_journal_volume 44
_journal_year 2015
_chemical_formula_sum 'C101 H144 N8 Ti2'
_chemical_formula_weight 1566.04
_chemical_name_common '[(Ar[t-Bu]N)3Ti]2(4,4'-bpy)'
_chemical_name_systematic
;
?
;
_space_group_IT_number 2
_symmetry_cell_setting triclinic
_symmetry_space_group_name_Hall '-P 1'
_symmetry_space_group_name_H-M 'P -1'
_atom_sites_solution_hydrogens geom
_atom_sites_solution_primary direct
_atom_sites_solution_secondary difmap
_audit_creation_method SHELXL-97
_audit_update_record
;
2012-07-24 deposited with the CCDC.
2015-02-16 downloaded from the CCDC.
;
_cell_angle_alpha 80.1400(10)
_cell_angle_beta 69.8540(10)
_cell_angle_gamma 71.3520(10)
_cell_formula_units_Z 1
_cell_length_a 11.7441(10)
_cell_length_b 14.5289(12)
_cell_length_c 15.3188(13)
_cell_measurement_reflns_used 9640
_cell_measurement_temperature 100(2)
_cell_measurement_theta_max 31.39
_cell_measurement_theta_min 2.72
_cell_volume 2319.6(3)
_computing_cell_refinement 'Bruker SAINT'
_computing_data_collection 'Bruker APEX2'
_computing_data_reduction 'Bruker SAINT'
_computing_molecular_graphics 'Bruker SHELXTL'
_computing_publication_material 'Bruker SHELXTL'
_computing_structure_refinement 'SHELXL-97 (Sheldrick, 2008)'
_computing_structure_solution 'SHELXS-97 (Sheldrick, 2008)'
_diffrn_ambient_temperature 100(2)
_diffrn_measured_fraction_theta_full 0.997
_diffrn_measured_fraction_theta_max 0.997
_diffrn_measurement_device_type 'Bruker APEX-II CCD'
_diffrn_measurement_method '\f and \w scans'
_diffrn_radiation_monochromator graphite
_diffrn_radiation_source 'fine-focus sealed tube'
_diffrn_radiation_type MoK\a
_diffrn_radiation_wavelength 0.71073
_diffrn_reflns_av_R_equivalents 0.0353
_diffrn_reflns_av_sigmaI/netI 0.0255
_diffrn_reflns_limit_h_max 16
_diffrn_reflns_limit_h_min -16
_diffrn_reflns_limit_k_max 19
_diffrn_reflns_limit_k_min -19
_diffrn_reflns_limit_l_max 20
_diffrn_reflns_limit_l_min -20
_diffrn_reflns_number 60016
_diffrn_reflns_theta_full 29.13
_diffrn_reflns_theta_max 29.13
_diffrn_reflns_theta_min 1.42
_exptl_absorpt_coefficient_mu 0.221
_exptl_absorpt_correction_T_max 0.9266
_exptl_absorpt_correction_T_min 0.8975
_exptl_absorpt_correction_type empirical
_exptl_absorpt_process_details SADABS
_exptl_crystal_colour orange
_exptl_crystal_density_diffrn 1.121
_exptl_crystal_density_method 'not measured'
_exptl_crystal_description block
_exptl_crystal_F_000 850
_exptl_crystal_size_max 0.50
_exptl_crystal_size_mid 0.50
_exptl_crystal_size_min 0.35
_refine_diff_density_max 1.402
_refine_diff_density_min -0.857
_refine_diff_density_rms 0.075
_refine_ls_extinction_method none
_refine_ls_goodness_of_fit_ref 1.058
_refine_ls_hydrogen_treatment riding
_refine_ls_matrix_type full
_refine_ls_number_parameters 626
_refine_ls_number_reflns 12435
_refine_ls_number_restraints 368
_refine_ls_restrained_S_all 1.078
_refine_ls_R_factor_all 0.0610
_refine_ls_R_factor_gt 0.0528
_refine_ls_shift/su_max 0.001
_refine_ls_shift/su_mean 0.000
_refine_ls_structure_factor_coef Fsqd
_refine_ls_weighting_details 'calc w=1/[\s^2^(Fo^2^)+(0.0879P)^2^+1.7168P] where P=(Fo^2^+2Fc^2^)/3'
_refine_ls_weighting_scheme calc
_refine_ls_wR_factor_gt 0.1508
_refine_ls_wR_factor_ref 0.1595
_reflns_number_gt 10742
_reflns_number_total 12435
_reflns_threshold_expression >2sigma(I)
_cod_data_source_file c5dt00105f2.cif
_cod_data_source_block 09227
_cod_depositor_comments
;
The following automatic conversions were performed:

'_symmetry_cell_setting' value 'Triclinic' changed to 'triclinic'
according to
/usr/data/users/saulius/crontab/automatic-downloads/rss-feeds/RSC/lib/dictionaries/cif_core.dic
dictionary named 'cif_core.dic' version 2.4.2 from 2011-04-26.

'_exptl_absorpt_correction_type' value 'Empirical' changed to
'empirical' according to
/usr/data/users/saulius/crontab/automatic-downloads/rss-feeds/RSC/lib/dictionaries/cif_core.dic
dictionary named 'cif_core.dic' version 2.4.2 from 2011-04-26.

Automatic conversion script
Id: cif_fix_values 3008 2015-01-20 13:52:24Z robertas 

 Adding full bibliography for 7034069--7034073.cif.
;
_cod_original_sg_symbol_H-M P-1
_cod_database_code 7034069

loop_
_symmetry_equiv_pos_as_xyz
'x, y, z'
'-x, -y, -z'

loop_
_atom_site_label
_atom_site_type_symbol
_atom_site_fract_x
_atom_site_fract_y
_atom_site_fract_z
_atom_site_U_iso_or_equiv
_atom_site_adp_type
_atom_site_occupancy
_atom_site_symmetry_multiplicity
_atom_site_calc_flag
_atom_site_refinement_flags
_atom_site_disorder_assembly
_atom_site_disorder_group
Ti1 Ti 0.77322(2) 0.727434(18) 0.730593(18) 0.01349(8) Uani 1 1 d . . .
N1 N 0.77770(12) 0.81524(9) 0.81123(9) 0.0165(2) Uani 1 1 d . . .
N2 N 0.66875(12) 0.79742(9) 0.65025(9) 0.0160(2) Uani 1 1 d . . .
N3 N 0.94607(12) 0.64979(9) 0.67290(9) 0.0163(2) Uani 1 1 d . . .
N4 N 0.68007(12) 0.63762(10) 0.81654(9) 0.0175(3) Uani 1 1 d . . .
C11 C 0.89474(14) 0.83820(11) 0.79321(11) 0.0177(3) Uani 1 1 d . . .
C12 C 0.92288(15) 0.91603(12) 0.73081(12) 0.0203(3) Uani 1 1 d . . .
H12 H 0.8627 0.9555 0.7014 0.024 Uiso 1 1 calc R . .
C13 C 1.03818(17) 0.93712(13) 0.71073(13) 0.0256(3) Uani 1 1 d . . .
C131 C 1.0648(2) 1.02282(15) 0.64351(16) 0.0363(5) Uani 1 1 d . . .
H13A H 1.0401 1.0229 0.5886 0.054 Uiso 1 1 calc R . .
H13B H 1.1553 1.0174 0.6243 0.054 Uiso 1 1 calc R . .
H13C H 1.0163 1.0836 0.6742 0.054 Uiso 1 1 calc R . .
C14 C 1.12608(17) 0.87820(14) 0.75324(15) 0.0306(4) Uani 1 1 d . . .
H14 H 1.2052 0.8910 0.7389 0.037 Uiso 1 1 calc R . .
C15 C 1.10028(18) 0.80041(14) 0.81679(15) 0.0299(4) Uani 1 1 d . . .
C151 C 1.1993(2) 0.73244(19) 0.8576(2) 0.0476(6) Uani 1 1 d . . .
H15A H 1.2587 0.7667 0.8579 0.071 Uiso 1 1 calc R . .
H15B H 1.2451 0.6761 0.8199 0.071 Uiso 1 1 calc R . .
H15C H 1.1584 0.7104 0.9216 0.071 Uiso 1 1 calc R . .
C16 C 0.98365(16) 0.78250(12) 0.83735(13) 0.0235(3) Uani 1 1 d . . .
H16 H 0.9641 0.7314 0.8823 0.028 Uiso 1 1 calc R . .
C17 C 0.67330(15) 0.86613(12) 0.89243(11) 0.0193(3) Uani 1 1 d . . .
C171 C 0.71170(18) 0.84031(15) 0.98194(12) 0.0279(4) Uani 1 1 d . . .
H17A H 0.7834 0.8650 0.9741 0.042 Uiso 1 1 calc R . .
H17B H 0.7360 0.7694 0.9943 0.042 Uiso 1 1 calc R . .
H17C H 0.6402 0.8701 1.0344 0.042 Uiso 1 1 calc R . .
C172 C 0.55438(16) 0.83435(13) 0.91036(12) 0.0231(3) Uani 1 1 d . . .
H17D H 0.5359 0.8400 0.8516 0.035 Uiso 1 1 calc R . .
H17E H 0.4829 0.8761 0.9549 0.035 Uiso 1 1 calc R . .
H17F H 0.5683 0.7665 0.9360 0.035 Uiso 1 1 calc R . .
C173 C 0.64241(17) 0.97694(12) 0.87008(13) 0.0248(3) Uani 1 1 d . . .
H17G H 0.7172 0.9983 0.8608 0.037 Uiso 1 1 calc R . .
H17H H 0.5727 1.0097 0.9220 0.037 Uiso 1 1 calc R . .
H17I H 0.6176 0.9935 0.8132 0.037 Uiso 1 1 calc R . .
C21 C 0.61245(15) 0.90103(11) 0.65582(11) 0.0168(3) Uani 1 1 d . . .
C22 C 0.48524(15) 0.94041(12) 0.70561(11) 0.0195(3) Uani 1 1 d . . .
H22 H 0.4338 0.8981 0.7352 0.023 Uiso 1 1 calc R . .
C23 C 0.43250(16) 1.04076(12) 0.71257(12) 0.0223(3) Uani 1 1 d . . .
C231 C 0.29591(17) 1.08232(14) 0.76844(14) 0.0302(4) Uani 1 1 d . . .
H23A H 0.2486 1.0358 0.7739 0.045 Uiso 1 1 calc R . .
H23B H 0.2594 1.1435 0.7369 0.045 Uiso 1 1 calc R . .
H23C H 0.2911 1.0946 0.8307 0.045 Uiso 1 1 calc R . .
C24 C 0.50906(17) 1.10223(12) 0.66827(13) 0.0246(3) Uani 1 1 d . . .
H24 H 0.4740 1.1706 0.6728 0.029 Uiso 1 1 calc R . .
C25 C 0.63574(17) 1.06543(12) 0.61763(12) 0.0227(3) Uani 1 1 d . . .
C251 C 0.7176(2) 1.13287(14) 0.57096(16) 0.0338(4) Uani 1 1 d . . .
H25A H 0.6750 1.1973 0.5956 0.051 Uiso 1 1 calc R . .
H25B H 0.7321 1.1385 0.5036 0.051 Uiso 1 1 calc R . .
H25C H 0.7988 1.1065 0.5835 0.051 Uiso 1 1 calc R . .
C26 C 0.68611(15) 0.96469(12) 0.61145(11) 0.0193(3) Uani 1 1 d . . .
H26 H 0.7721 0.9390 0.5764 0.023 Uiso 1 1 calc R . .
C27 C 0.64578(16) 0.75715(12) 0.57534(11) 0.0194(3) Uani 1 1 d . . .
C271 C 0.69423(18) 0.80838(14) 0.47878(12) 0.0266(4) Uani 1 1 d . . .
H27A H 0.6478 0.8777 0.4794 0.040 Uiso 1 1 calc R . .
H27B H 0.6811 0.7788 0.4314 0.040 Uiso 1 1 calc R . .
H27C H 0.7846 0.8011 0.4642 0.040 Uiso 1 1 calc R . .
C272 C 0.71603(18) 0.64842(13) 0.57294(13) 0.0254(3) Uani 1 1 d . . .
H27D H 0.8064 0.6396 0.5604 0.038 Uiso 1 1 calc R . .
H27E H 0.7040 0.6210 0.5237 0.038 Uiso 1 1 calc R . .
H27F H 0.6827 0.6150 0.6332 0.038 Uiso 1 1 calc R . .
C273 C 0.50399(17) 0.77015(13) 0.59352(13) 0.0242(3) Uani 1 1 d . . .
H27G H 0.4593 0.8397 0.5908 0.036 Uiso 1 1 calc R . .
H27H H 0.4688 0.7402 0.6553 0.036 Uiso 1 1 calc R . .
H27I H 0.4940 0.7388 0.5460 0.036 Uiso 1 1 calc R . .
C31 C 0.98173(15) 0.55596(11) 0.72094(11) 0.0190(3) Uani 1 1 d . . .
C32 C 1.04551(16) 0.54248(13) 0.78656(13) 0.0246(3) Uani 1 1 d . . .
H32 H 1.0686 0.5954 0.7976 0.030 Uiso 1 1 calc R . .
C33 C 1.07579(19) 0.45260(15) 0.83610(15) 0.0328(4) Uani 1 1 d . . .
C331 C 1.1425(3) 0.4418(2) 0.9080(2) 0.0519(7) Uani 1 1 d . . .
H33A H 1.1206 0.5048 0.9334 0.078 Uiso 1 1 calc R . .
H33B H 1.2341 0.4191 0.8784 0.078 Uiso 1 1 calc R . .
H33C H 1.1157 0.3943 0.9585 0.078 Uiso 1 1 calc R . .
C34 C 1.04445(19) 0.37501(14) 0.81739(16) 0.0361(5) Uani 1 1 d . . .
H34 H 1.0653 0.3136 0.8504 0.043 Uiso 1 1 calc R . .
C35 C 0.98330(18) 0.38536(13) 0.75152(15) 0.0306(4) Uani 1 1 d . . .
C351 C 0.9523(3) 0.29983(16) 0.7297(2) 0.0490(6) Uani 1 1 d . . .
H35A H 1.0084 0.2785 0.6681 0.073 Uiso 1 1 calc R . .
H35B H 0.8643 0.3197 0.7298 0.073 Uiso 1 1 calc R . .
H35C H 0.9643 0.2461 0.7769 0.073 Uiso 1 1 calc R . .
C36 C 0.95067(16) 0.47642(12) 0.70441(12) 0.0229(3) Uani 1 1 d . . .
H36 H 0.9068 0.4845 0.6606 0.028 Uiso 1 1 calc R . .
C37 C 1.04963(15) 0.66892(11) 0.58754(11) 0.0190(3) Uani 1 1 d . . .
C371 C 0.99816(16) 0.76830(12) 0.54146(12) 0.0217(3) Uani 1 1 d . . .
H37A H 0.9774 0.8192 0.5835 0.032 Uiso 1 1 calc R . .
H37B H 0.9219 0.7693 0.5281 0.032 Uiso 1 1 calc R . .
H37C H 1.0622 0.7801 0.4832 0.032 Uiso 1 1 calc R . .
C372 C 1.16478(16) 0.67130(13) 0.61227(13) 0.0253(3) Uani 1 1 d . . .
H37D H 1.1391 0.7224 0.6551 0.038 Uiso 1 1 calc R . .
H37E H 1.2297 0.6848 0.5553 0.038 Uiso 1 1 calc R . .
H37F H 1.1990 0.6081 0.6422 0.038 Uiso 1 1 calc R . .
C373 C 1.09181(18) 0.59035(13) 0.51873(13) 0.0281(4) Uani 1 1 d . . .
H37G H 1.1232 0.5264 0.5486 0.042 Uiso 1 1 calc R . .
H37H H 1.1593 0.6037 0.4636 0.042 Uiso 1 1 calc R . .
H37I H 1.0199 0.5907 0.5000 0.042 Uiso 1 1 calc R . .
C41 C 0.72282(15) 0.58457(12) 0.88970(11) 0.0193(3) Uani 1 1 d . . .
H41 H 0.8030 0.5852 0.8907 0.023 Uiso 1 1 calc R . .
C42 C 0.65767(15) 0.53203(12) 0.95958(11) 0.0197(3) Uani 1 1 d . . .
H42 H 0.6939 0.4980 1.0067 0.024 Uiso 1 1 calc R . .
C43 C 0.53513(14) 0.52622(11) 0.96456(11) 0.0178(3) Uani 1 1 d . . .
C44 C 0.49234(15) 0.58122(13) 0.88830(12) 0.0224(3) Uani 1 1 d . . .
H44 H 0.4128 0.5814 0.8853 0.027 Uiso 1 1 calc R . .
C45 C 0.56192(16) 0.63275(13) 0.82069(12) 0.0216(3) Uani 1 1 d . . .
H45 H 0.5275 0.6679 0.7729 0.026 Uiso 1 1 calc R . .
C1T C 0.6008(3) 0.6539(2) 1.2619(2) 0.0780(15) Uani 0.655(4) 1 d PGDU A 1
H1T H 0.6499 0.6917 1.2175 0.094 Uiso 0.655(4) 1 calc PR A 1
C2T C 0.6347(2) 0.6093(2) 1.3406(2) 0.0536(11) Uani 0.655(4) 1 d PGDU A 1
H2T H 0.7071 0.6167 1.3500 0.064 Uiso 0.655(4) 1 calc PR A 1
C3T C 0.5628(3) 0.5540(2) 1.4056(2) 0.0720(15) Uani 0.655(4) 1 d PGDU A 1
H3T H 0.5860 0.5235 1.4594 0.086 Uiso 0.655(4) 1 calc PR A 1
C4T C 0.4569(3) 0.5432(3) 1.3918(3) 0.0815(18) Uani 0.655(4) 1 d PGDU A 1
H4T H 0.4078 0.5053 1.4362 0.098 Uiso 0.655(4) 1 calc PR A 1
C5T C 0.4230(3) 0.5877(3) 1.3131(3) 0.0599(16) Uani 0.655(4) 1 d PGDU A 1
H5T H 0.3506 0.5803 1.3037 0.072 Uiso 0.655(4) 1 calc PR A 1
C6T C 0.4949(3) 0.6431(3) 1.2481(2) 0.0834(18) Uani 0.655(4) 1 d PGDU A 1
C7T C 0.4581(6) 0.6853(5) 1.1740(4) 0.0812(18) Uani 0.655(4) 1 d PDU A 1
H7T1 H 0.4492 0.6360 1.1423 0.122 Uiso 0.655(4) 1 calc PR A 1
H7T2 H 0.5215 0.7160 1.1310 0.122 Uiso 0.655(4) 1 calc PR A 1
H7T3 H 0.3768 0.7349 1.1942 0.122 Uiso 0.655(4) 1 calc PR A 1
C1S C 0.4967(12) 0.6786(8) 1.2519(10) 0.144(6) Uani 0.345(4) 1 d PGDU A 2
H1S H 0.5574 0.6889 1.2743 0.173 Uiso 0.345(4) 1 calc PR A 2
C2S C 0.4552(12) 0.7431(8) 1.1836(10) 0.182(7) Uani 0.345(4) 1 d PGDU A 2
H2S H 0.4876 0.7976 1.1594 0.218 Uiso 0.345(4) 1 calc PR A 2
C3S C 0.3664(9) 0.7281(9) 1.1509(5) 0.112(5) Uani 0.345(4) 1 d PGDU A 2
H3S H 0.3381 0.7722 1.1043 0.135 Uiso 0.345(4) 1 calc PR A 2
C4S C 0.3191(12) 0.6484(10) 1.1863(9) 0.195(7) Uani 0.345(4) 1 d PGDU A 2
H4S H 0.2584 0.6381 1.1640 0.233 Uiso 0.345(4) 1 calc PR A 2
C5S C 0.3605(13) 0.5838(8) 1.2546(9) 0.153(6) Uani 0.345(4) 1 d PGDU A 2
H5S H 0.3282 0.5294 1.2788 0.183 Uiso 0.345(4) 1 calc PR A 2
C6S C 0.4494(11) 0.5989(7) 1.2873(7) 0.076(3) Uani 0.345(4) 1 d PGDU A 2
C7S C 0.5377(9) 0.5391(5) 1.3208(5) 0.056(2) Uani 0.345(4) 1 d PDU A 2
H7S1 H 0.5021 0.4920 1.3673 0.084 Uiso 0.345(4) 1 calc PR A 2
H7S2 H 0.5695 0.5764 1.3501 0.084 Uiso 0.345(4) 1 calc PR A 2
H7S3 H 0.6073 0.5044 1.2700 0.084 Uiso 0.345(4) 1 calc PR A 2
C1P C 0.8275(15) 1.0961(13) 0.9796(14) 0.075(4) Uani 0.333(5) 1 d PDU B -1
H1P1 H 0.8041 1.1551 0.9403 0.112 Uiso 0.333(5) 1 calc PR B -1
H1P2 H 0.7864 1.1098 1.0454 0.112 Uiso 0.333(5) 1 calc PR B -1
H1P3 H 0.8002 1.0445 0.9661 0.112 Uiso 0.333(5) 1 calc PR B -1
C2P C 0.9691(14) 1.0634(10) 0.9595(11) 0.060(3) Uani 0.333(5) 1 d PDU B -1
H2P1 H 1.0102 1.0508 0.8927 0.072 Uiso 0.333(5) 1 calc PR B -1
H2P2 H 0.9965 1.1164 0.9718 0.072 Uiso 0.333(5) 1 calc PR B -1
C3P C 1.0114(14) 0.9738(13) 1.0172(11) 0.062(4) Uani 0.333(5) 1 d PDU B -1
H3P1 H 0.9809 0.9216 1.0069 0.074 Uiso 0.333(5) 1 calc PR B -1
H3P2 H 0.9730 0.9872 1.0839 0.074 Uiso 0.333(5) 1 calc PR B -1
C4P C 1.1538(15) 0.9385(11) 0.9945(9) 0.057(3) Uani 0.333(5) 1 d PDU B -1
H4P1 H 1.1927 0.9166 0.9304 0.068 Uiso 0.333(5) 1 calc PR B -1
H4P2 H 1.1863 0.9923 0.9980 0.068 Uiso 0.333(5) 1 calc PR B -1
C5P C 1.1886(17) 0.8550(12) 1.0632(14) 0.072(5) Uani 0.333(5) 1 d PDU B -1
H5P1 H 1.2807 0.8322 1.0487 0.107 Uiso 0.333(5) 1 calc PR B -1
H5P2 H 1.1572 0.8015 1.0588 0.107 Uiso 0.333(5) 1 calc PR B -1
H5P3 H 1.1503 0.8771 1.1265 0.107 Uiso 0.333(5) 1 calc PR B -1
C6P C 0.800(3) 1.180(2) 0.943(3) 0.075(10) Uani 0.167(5) 1 d PDU B -2
H6P1 H 0.8017 1.2327 0.8927 0.112 Uiso 0.167(5) 1 calc PR B -2
H6P2 H 0.7747 1.2084 1.0026 0.112 Uiso 0.167(5) 1 calc PR B -2
H6P3 H 0.7395 1.1467 0.9437 0.112 Uiso 0.167(5) 1 calc PR B -2
C7P C 0.930(3) 1.109(2) 0.925(3) 0.083(11) Uani 0.167(5) 1 d PDU B -2
H7P1 H 0.9872 1.1399 0.9365 0.100 Uiso 0.167(5) 1 calc PR B -2
H7P2 H 0.9634 1.0927 0.8595 0.100 Uiso 0.167(5) 1 calc PR B -2
C8P C 0.925(3) 1.0173(18) 0.989(2) 0.057(6) Uani 0.167(5) 1 d PDU B -2
H8P1 H 0.8627 1.0336 1.0509 0.069 Uiso 0.167(5) 1 calc PR B -2
H8P2 H 0.8989 0.9729 0.9622 0.069 Uiso 0.167(5) 1 calc PR B -2
C9P C 1.055(2) 0.9684(17) 0.9984(18) 0.037(4) Uani 0.167(5) 1 d PDU B -2
H9P1 H 1.0790 1.0127 1.0272 0.044 Uiso 0.167(5) 1 calc PR B -2
H9P2 H 1.1176 0.9564 0.9356 0.044 Uiso 0.167(5) 1 calc PR B -2
C10P C 1.062(3) 0.872(2) 1.057(2) 0.072(8) Uani 0.167(5) 1 d PDU B -2
H10A H 1.1474 0.8440 1.0621 0.108 Uiso 0.167(5) 1 calc PR B -2
H10B H 1.0417 0.8276 1.0276 0.108 Uiso 0.167(5) 1 calc PR B -2
H10C H 1.0010 0.8840 1.1195 0.108 Uiso 0.167(5) 1 calc PR B -2

loop_
_atom_site_aniso_label
_atom_site_aniso_U_11
_atom_site_aniso_U_22
_atom_site_aniso_U_33
_atom_site_aniso_U_23
_atom_site_aniso_U_13
_atom_site_aniso_U_12
Ti1 0.01243(13) 0.01322(13) 0.01422(13) 0.00144(9) -0.00373(9) -0.00447(9)
N1 0.0153(6) 0.0163(6) 0.0167(6) -0.0009(5) -0.0043(5) -0.0037(5)
N2 0.0166(6) 0.0146(6) 0.0174(6) 0.0011(5) -0.0065(5) -0.0048(5)
N3 0.0152(6) 0.0144(6) 0.0173(6) -0.0001(5) -0.0036(5) -0.0036(5)
N4 0.0154(6) 0.0183(6) 0.0184(6) 0.0037(5) -0.0055(5) -0.0062(5)
C11 0.0163(7) 0.0177(7) 0.0197(7) -0.0050(6) -0.0056(5) -0.0036(5)
C12 0.0200(7) 0.0182(7) 0.0226(7) -0.0035(6) -0.0056(6) -0.0050(6)
C13 0.0248(8) 0.0225(8) 0.0313(9) -0.0071(7) -0.0046(7) -0.0110(6)
C131 0.0362(10) 0.0320(10) 0.0421(11) -0.0025(8) -0.0033(9) -0.0210(8)
C14 0.0202(8) 0.0315(9) 0.0451(11) -0.0113(8) -0.0097(7) -0.0101(7)
C15 0.0237(8) 0.0274(9) 0.0437(11) -0.0083(8) -0.0183(8) -0.0023(7)
C151 0.0323(11) 0.0436(12) 0.0757(18) -0.0027(12) -0.0353(12) -0.0031(9)
C16 0.0228(8) 0.0205(7) 0.0289(8) -0.0025(6) -0.0124(7) -0.0031(6)
C17 0.0185(7) 0.0193(7) 0.0169(7) -0.0023(6) -0.0039(6) -0.0021(6)
C171 0.0287(9) 0.0340(9) 0.0181(7) -0.0042(7) -0.0071(7) -0.0037(7)
C172 0.0180(7) 0.0258(8) 0.0202(7) -0.0018(6) -0.0006(6) -0.0047(6)
C173 0.0233(8) 0.0199(7) 0.0256(8) -0.0050(6) -0.0039(6) -0.0008(6)
C21 0.0180(7) 0.0156(7) 0.0175(7) 0.0026(5) -0.0081(5) -0.0046(5)
C22 0.0177(7) 0.0201(7) 0.0213(7) 0.0025(6) -0.0079(6) -0.0061(6)
C23 0.0187(7) 0.0225(8) 0.0251(8) -0.0006(6) -0.0108(6) -0.0012(6)
C231 0.0211(8) 0.0286(9) 0.0361(10) -0.0055(8) -0.0074(7) -0.0003(7)
C24 0.0257(8) 0.0170(7) 0.0318(9) 0.0014(6) -0.0146(7) -0.0026(6)
C25 0.0249(8) 0.0180(7) 0.0276(8) 0.0061(6) -0.0127(7) -0.0079(6)
C251 0.0328(10) 0.0200(8) 0.0485(12) 0.0089(8) -0.0134(9) -0.0122(7)
C26 0.0191(7) 0.0187(7) 0.0207(7) 0.0040(6) -0.0082(6) -0.0066(6)
C27 0.0213(7) 0.0210(7) 0.0195(7) 0.0000(6) -0.0098(6) -0.0075(6)
C271 0.0296(9) 0.0348(9) 0.0186(7) 0.0022(7) -0.0105(7) -0.0124(7)
C272 0.0290(8) 0.0217(8) 0.0296(9) -0.0056(7) -0.0147(7) -0.0047(7)
C273 0.0231(8) 0.0269(8) 0.0275(8) 0.0007(7) -0.0129(7) -0.0092(6)
C31 0.0156(7) 0.0158(7) 0.0212(7) -0.0003(6) -0.0030(6) -0.0022(5)
C32 0.0198(7) 0.0243(8) 0.0285(8) 0.0012(7) -0.0093(6) -0.0043(6)
C33 0.0251(9) 0.0331(10) 0.0365(10) 0.0093(8) -0.0139(8) -0.0045(7)
C331 0.0469(13) 0.0573(15) 0.0546(15) 0.0201(12) -0.0354(12) -0.0098(11)
C34 0.0277(9) 0.0231(9) 0.0472(12) 0.0129(8) -0.0108(8) -0.0023(7)
C35 0.0279(9) 0.0182(8) 0.0391(10) 0.0020(7) -0.0050(8) -0.0055(7)
C351 0.0602(15) 0.0192(9) 0.0667(16) 0.0034(10) -0.0168(13) -0.0164(10)
C36 0.0230(8) 0.0184(7) 0.0252(8) -0.0004(6) -0.0052(6) -0.0061(6)
C37 0.0164(7) 0.0175(7) 0.0202(7) -0.0017(6) -0.0017(6) -0.0051(5)
C371 0.0204(7) 0.0208(7) 0.0216(7) 0.0019(6) -0.0043(6) -0.0069(6)
C372 0.0170(7) 0.0244(8) 0.0328(9) 0.0019(7) -0.0060(6) -0.0073(6)
C373 0.0290(9) 0.0247(8) 0.0248(8) -0.0074(7) 0.0039(7) -0.0102(7)
C41 0.0149(7) 0.0231(7) 0.0214(7) 0.0043(6) -0.0076(6) -0.0081(6)
C42 0.0168(7) 0.0240(7) 0.0200(7) 0.0068(6) -0.0094(6) -0.0082(6)
C43 0.0153(7) 0.0194(7) 0.0195(7) 0.0053(6) -0.0075(6) -0.0069(6)
C44 0.0166(7) 0.0279(8) 0.0247(8) 0.0090(6) -0.0102(6) -0.0102(6)
C45 0.0190(7) 0.0258(8) 0.0216(7) 0.0087(6) -0.0104(6) -0.0092(6)
C1T 0.059(3) 0.063(3) 0.100(4) -0.033(3) 0.011(3) -0.026(2)
C2T 0.062(2) 0.0390(19) 0.060(2) -0.0263(17) -0.030(2) 0.0086(17)
C3T 0.047(2) 0.081(3) 0.086(3) -0.041(3) -0.024(2) 0.007(2)
C4T 0.078(4) 0.068(3) 0.109(5) 0.014(3) -0.040(4) -0.033(3)
C5T 0.030(2) 0.065(3) 0.088(4) -0.019(3) -0.005(3) -0.027(2)
C6T 0.050(3) 0.040(3) 0.135(5) -0.029(3) 0.019(3) -0.021(2)
C7T 0.067(3) 0.091(4) 0.078(3) -0.050(3) 0.024(3) -0.040(3)
C1S 0.129(12) 0.069(9) 0.222(14) 0.008(9) -0.077(10) 0.002(7)
C2S 0.163(15) 0.194(15) 0.138(14) 0.052(11) -0.016(10) -0.049(12)
C3S 0.052(5) 0.147(10) 0.050(5) 0.040(6) 0.023(4) 0.022(6)
C4S 0.26(2) 0.168(17) 0.159(17) 0.025(12) -0.098(14) -0.044(13)
C5S 0.142(13) 0.160(13) 0.162(14) 0.043(10) -0.071(10) -0.053(10)
C6S 0.056(6) 0.055(6) 0.097(8) -0.032(5) 0.017(5) -0.018(5)
C7S 0.090(6) 0.031(3) 0.037(4) -0.012(3) -0.016(4) -0.002(3)
C1P 0.074(7) 0.078(12) 0.089(14) -0.007(8) -0.036(8) -0.030(8)
C2P 0.073(6) 0.057(9) 0.053(9) -0.009(6) -0.015(6) -0.027(6)
C3P 0.076(8) 0.063(11) 0.034(9) -0.002(6) 0.000(7) -0.022(8)
C4P 0.072(7) 0.068(9) 0.043(5) 0.004(5) -0.016(5) -0.044(6)
C5P 0.085(11) 0.087(10) 0.063(10) 0.023(8) -0.031(8) -0.057(9)
C6P 0.062(13) 0.105(19) 0.054(13) -0.025(15) -0.032(11) 0.009(15)
C7P 0.081(15) 0.070(15) 0.073(17) -0.004(11) -0.026(12) 0.012(12)
C8P 0.048(11) 0.062(10) 0.072(12) -0.019(9) -0.013(9) -0.027(8)
C9P 0.059(11) 0.034(8) 0.033(9) 0.003(7) -0.012(8) -0.040(8)
C10P 0.103(16) 0.057(12) 0.044(12) 0.019(10) -0.008(11) -0.035(11)

loop_
_atom_type_symbol
_atom_type_description
_atom_type_scat_dispersion_real
_atom_type_scat_dispersion_imag
_atom_type_scat_source
C C 0.0033 0.0016 'International Tables Vol C Tables 4.2.6.8 and 6.1.1.4'
H H 0.0000 0.0000 'International Tables Vol C Tables 4.2.6.8 and 6.1.1.4'
N N 0.0061 0.0033 'International Tables Vol C Tables 4.2.6.8 and 6.1.1.4'
Ti Ti 0.2776 0.4457 'International Tables Vol C Tables 4.2.6.8 and 6.1.1.4'

loop_
_geom_angle_atom_site_label_1
_geom_angle_atom_site_label_2
_geom_angle_atom_site_label_3
_geom_angle
_geom_angle_site_symmetry_1
N1 Ti1 N3 108.40(6) .
N1 Ti1 N2 110.97(5) .
N3 Ti1 N2 118.80(6) .
N1 Ti1 N4 104.87(6) .
N3 Ti1 N4 107.48(6) .
N2 Ti1 N4 105.36(6) .
C11 N1 C17 112.88(12) .
C11 N1 Ti1 117.93(10) .
C17 N1 Ti1 129.19(10) .
C21 N2 C27 113.21(12) .
C21 N2 Ti1 118.96(10) .
C27 N2 Ti1 127.67(10) .
C31 N3 C37 113.50(12) .
C31 N3 Ti1 114.16(10) .
C37 N3 Ti1 132.34(10) .
C45 N4 C41 113.91(13) .
C45 N4 Ti1 125.65(11) .
C41 N4 Ti1 119.63(10) .
C12 C11 C16 118.30(15) .
C12 C11 N1 120.94(14) .
C16 C11 N1 120.76(15) .
C11 C12 C13 121.33(16) .
C14 C13 C12 118.81(17) .
C14 C13 C131 121.32(17) .
C12 C13 C131 119.87(18) .
C13 C14 C15 121.26(17) .
C16 C15 C14 118.79(17) .
C16 C15 C151 120.05(19) .
C14 C15 C151 121.03(19) .
C15 C16 C11 121.44(17) .
N1 C17 C172 109.86(13) .
N1 C17 C173 109.65(13) .
C172 C17 C173 108.91(14) .
N1 C17 C171 111.11(13) .
C172 C17 C171 107.86(14) .
C173 C17 C171 109.41(14) .
C26 C21 C22 118.49(14) .
C26 C21 N2 119.78(14) .
C22 C21 N2 121.73(14) .
C23 C22 C21 121.26(15) .
C22 C23 C24 118.79(15) .
C22 C23 C231 120.82(16) .
C24 C23 C231 120.38(16) .
C25 C24 C23 121.38(15) .
C24 C25 C26 118.69(15) .
C24 C25 C251 120.71(16) .
C26 C25 C251 120.59(16) .
C25 C26 C21 121.38(15) .
N2 C27 C272 108.10(13) .
N2 C27 C271 111.48(13) .
C272 C27 C271 109.15(14) .
N2 C27 C273 112.24(13) .
C272 C27 C273 108.96(14) .
C271 C27 C273 106.85(14) .
C36 C31 C32 118.47(15) .
C36 C31 N3 120.47(15) .
C32 C31 N3 121.05(15) .
C33 C32 C31 121.27(17) .
C34 C33 C32 118.71(19) .
C34 C33 C331 121.74(19) .
C32 C33 C331 119.6(2) .
C35 C34 C33 121.50(18) .
C34 C35 C36 119.04(18) .
C34 C35 C351 121.26(19) .
C36 C35 C351 119.7(2) .
C35 C36 C31 120.97(17) .
N3 C37 C371 108.16(12) .
N3 C37 C373 110.41(13) .
C371 C37 C373 109.39(14) .
N3 C37 C372 111.65(14) .
C371 C37 C372 108.26(13) .
C373 C37 C372 108.91(14) .
C42 C41 N4 124.47(14) .
C41 C42 C43 122.15(14) .
C43 C43 C44 123.35(18) 2_667
C43 C43 C42 123.90(18) 2_667
C44 C43 C42 112.74(13) .
C45 C44 C43 122.22(15) .
C44 C45 N4 124.50(15) .
C2T C1T C6T 120.0 .
C3T C2T C1T 120.0 .
C2T C3T C4T 120.0 .
C5T C4T C3T 120.0 .
C4T C5T C6T 120.0 .
C7T C6T C5T 118.0(3) .
C7T C6T C1T 122.0(3) .
C5T C6T C1T 120.0 .
C2S C1S C6S 120.0 .
C3S C2S C1S 120.0 .
C2S C3S C4S 120.0 .
C5S C4S C3S 120.0 .
C4S C5S C6S 120.0 .
C7S C6S C5S 132.7(8) .
C7S C6S C1S 102.3(9) .
C5S C6S C1S 120.0 .
C3P C2P C1P 112.3(12) .
C2P C3P C4P 112.5(10) .
C5P C4P C3P 109.4(11) .
C6P C7P C8P 111(2) .
C9P C8P C7P 108.3(19) .
C8P C9P C10P 112.2(17) .

loop_
_geom_bond_atom_site_label_1
_geom_bond_atom_site_label_2
_geom_bond_distance
_geom_bond_site_symmetry_2
Ti1 N1 1.9451(13) .
Ti1 N3 1.9533(13) .
Ti1 N2 1.9667(13) .
Ti1 N4 1.9913(13) .
N1 C11 1.441(2) .
N1 C17 1.5106(19) .
N2 C21 1.4419(19) .
N2 C27 1.509(2) .
N3 C31 1.442(2) .
N3 C37 1.504(2) .
N4 C45 1.391(2) .
N4 C41 1.395(2) .
C11 C12 1.397(2) .
C11 C16 1.400(2) .
C12 C13 1.403(2) .
C13 C14 1.389(3) .
C13 C131 1.515(3) .
C14 C15 1.398(3) .
C15 C16 1.395(3) .
C15 C151 1.508(3) .
C17 C172 1.531(2) .
C17 C173 1.537(2) .
C17 C171 1.538(2) .
C21 C26 1.399(2) .
C21 C22 1.400(2) .
C22 C23 1.397(2) .
C23 C24 1.397(3) .
C23 C231 1.511(2) .
C24 C25 1.393(3) .
C25 C26 1.399(2) .
C25 C251 1.512(2) .
C27 C272 1.531(2) .
C27 C271 1.543(2) .
C27 C273 1.544(2) .
C31 C36 1.402(2) .
C31 C32 1.403(2) .
C32 C33 1.399(3) .
C33 C34 1.392(3) .
C33 C331 1.518(3) .
C34 C35 1.391(3) .
C35 C36 1.399(2) .
C35 C351 1.518(3) .
C37 C371 1.528(2) .
C37 C373 1.533(2) .
C37 C372 1.536(2) .
C41 C42 1.358(2) .
C42 C43 1.444(2) .
C43 C43 1.394(3) 2_667
C43 C44 1.443(2) .
C44 C45 1.358(2) .
C1T C2T 1.3900 .
C1T C6T 1.3900 .
C2T C3T 1.3900 .
C3T C4T 1.3900 .
C4T C5T 1.3900 .
C5T C6T 1.3900 .
C6T C7T 1.335(8) .
C1S C2S 1.3900 .
C1S C6S 1.3900 .
C2S C3S 1.3900 .
C3S C4S 1.3900 .
C4S C5S 1.3900 .
C5S C6S 1.3900 .
C6S C7S 1.316(10) .
C1P C2P 1.509(15) .
C2P C3P 1.490(14) .
C3P C4P 1.515(15) .
C4P C5P 1.512(15) .
C6P C7P 1.503(19) .
C7P C8P 1.519(19) .
C8P C9P 1.516(17) .
C9P C10P 1.519(18) .
